data_2227759
loop_
_publ_author_name
'Chen, Ming-Jen'
'Li, Chen-Yu'
'Tsai, Chen-Yen'
'Ko, Bao-Tsan'

_publ_section_title
;
 2-(2-Methoxy-5-methylphenyl)-2<i>H</i>-benzotriazole
;
_journal_coeditor_code LH5100
_journal_issue 9
_journal_name_full 'Acta Crystallographica Section E'
_journal_page_first o2279
_journal_paper_doi 10.1107/S1600536810031363
_journal_volume 66
_journal_year 2010
_chemical_formula_iupac 'C14 H13 N3 O'
_chemical_formula_moiety 'C14 H13 N3 O'
_chemical_formula_sum 'C14 H13 N3 O'
_chemical_formula_weight 239.27
_chemical_name_systematic
;
2-(2-Methoxy-5-methylphenyl)-2<i>H</i>-benzotriazole
;
_space_group_IT_number 4
_symmetry_cell_setting monoclinic
_symmetry_space_group_name_Hall 'P 2yb'
_symmetry_space_group_name_H-M 'P 1 21 1'
_atom_sites_solution_hydrogens geom
_atom_sites_solution_primary direct
_atom_sites_solution_secondary difmap
_audit_creation_method SHELXL-97
_cell_angle_alpha 90.00
_cell_angle_beta 103.4500(10)
_cell_angle_gamma 90.00
_cell_formula_units_Z 2
_cell_length_a 7.1604(2)
_cell_length_b 8.2560(2)
_cell_length_c 11.0342(3)
_cell_measurement_reflns_used 3727
_cell_measurement_temperature 296(2)
_cell_measurement_theta_max 28.19
_cell_measurement_theta_min 2.92
_cell_volume 634.41(3)
_computing_cell_refinement 'SAINT (Bruker, 2008)'
_computing_data_collection 'APEX2 (Bruker, 2008)'
_computing_data_reduction 'SAINT (Bruker, 2008)'
_computing_molecular_graphics 'SHELXTL (Sheldrick, 2008)'
_computing_publication_material 'SHELXTL (Sheldrick, 2008)'
_computing_structure_refinement 'SHELXL97 (Sheldrick, 2008)'
_computing_structure_solution 'SHELXS97 (Sheldrick, 2008)'
_diffrn_ambient_temperature 296(2)
_diffrn_detector_area_resol_mean 8.3333
_diffrn_measured_fraction_theta_full 0.996
_diffrn_measured_fraction_theta_max 0.996
_diffrn_measurement_device_type 'Bruker APEXII CCD'
_diffrn_measurement_method '\f and \w scans'
_diffrn_radiation_monochromator graphite
_diffrn_radiation_source 'fine-focus sealed tube'
_diffrn_radiation_type MoK\a
_diffrn_radiation_wavelength 0.71073
_diffrn_reflns_av_R_equivalents 0.0209
_diffrn_reflns_av_sigmaI/netI 0.0159
_diffrn_reflns_limit_h_max 9
_diffrn_reflns_limit_h_min -8
_diffrn_reflns_limit_k_max 11
_diffrn_reflns_limit_k_min -11
_diffrn_reflns_limit_l_max 14
_diffrn_reflns_limit_l_min -14
_diffrn_reflns_number 6057
_diffrn_reflns_theta_full 28.30
_diffrn_reflns_theta_max 28.30
_diffrn_reflns_theta_min 1.90
_exptl_absorpt_coefficient_mu 0.082
_exptl_absorpt_correction_T_max 0.9862
_exptl_absorpt_correction_T_min 0.9617
_exptl_absorpt_correction_type multi-scan
_exptl_absorpt_process_details '(SADABS; Bruker, 2008)'
_exptl_crystal_colour colourless
_exptl_crystal_density_diffrn 1.253
_exptl_crystal_density_method 'not measured'
_exptl_crystal_description columnar
_exptl_crystal_F_000 252
_exptl_crystal_size_max 0.48
_exptl_crystal_size_mid 0.32
_exptl_crystal_size_min 0.17
_refine_diff_density_max 0.167
_refine_diff_density_min -0.152
_refine_ls_extinction_coef 0.067(13)
_refine_ls_extinction_expression Fc^*^=kFc[1+0.001xFc^2^\l^3^/sin(2\q)]^-1/4^
_refine_ls_extinction_method 'SHELXL97 (Sheldrick, 2008)'
_refine_ls_goodness_of_fit_ref 1.054
_refine_ls_hydrogen_treatment constr
_refine_ls_matrix_type full
_refine_ls_number_parameters 164
_refine_ls_number_reflns 1674
_refine_ls_number_restraints 1
_refine_ls_restrained_S_all 1.054
_refine_ls_R_factor_all 0.0533
_refine_ls_R_factor_gt 0.0457
_refine_ls_shift/su_max 0.000
_refine_ls_shift/su_mean 0.000
_refine_ls_structure_factor_coef Fsqd
_refine_ls_weighting_details 'calc w=1/[\s^2^(Fo^2^)+(0.0703P)^2^+0.0980P] where P=(Fo^2^+2Fc^2^)/3'
_refine_ls_weighting_scheme calc
_refine_ls_wR_factor_gt 0.1296
_refine_ls_wR_factor_ref 0.1364
_reflns_number_gt 1401
_reflns_number_total 1674
_reflns_threshold_expression I>2\s(I)
_cod_data_source_file lh5100.cif
_cod_data_source_block I
_cod_original_sg_symbol_H-M 'P 21'
_cod_database_code 2227759
_cod_database_fobs_code 2227759

loop_
_symmetry_equiv_pos_as_xyz
'x, y, z'
'-x, y+1/2, -z'

loop_
_atom_site_type_symbol
_atom_site_label
_atom_site_fract_x
_atom_site_fract_y
_atom_site_fract_z
_atom_site_U_iso_or_equiv
_atom_site_adp_type
_atom_site_calc_flag
_atom_site_refinement_flags
_atom_site_occupancy
_atom_site_disorder_assembly
_atom_site_disorder_group
O O 0.4845(3) 0.6862(5) 0.1130(2) 0.1062(12) Uani d . 1 . .
N N1 0.3698(3) 0.9600(4) 0.2453(2) 0.0707(7) Uani d . 1 . .
N N2 0.2199(3) 0.8702(3) 0.19219(18) 0.0547(5) Uani d . 1 . .
N N3 0.0939(3) 0.8349(3) 0.25880(19) 0.0610(6) Uani d . 1 . .
C C1 0.3261(4) 0.7274(4) 0.0259(2) 0.0661(8) Uani d . 1 . .
C C2 0.1880(4) 0.8191(4) 0.0643(2) 0.0551(6) Uani d . 1 . .
C C3 0.0210(4) 0.8665(4) -0.0174(2) 0.0563(6) Uani d . 1 . .
H H3B -0.0689 0.9279 0.0113 0.068 Uiso calc R 1 . .
C C4 -0.0144(4) 0.8234(4) -0.1425(2) 0.0602(7) Uani d . 1 . .
C C5 0.1215(5) 0.7297(4) -0.1801(2) 0.0668(8) Uani d . 1 . .
H H5A 0.0995 0.6976 -0.2630 0.080 Uiso calc R 1 . .
C C6 0.2882(5) 0.6826(5) -0.0987(3) 0.0720(8) Uani d . 1 . .
H H6A 0.3768 0.6198 -0.1274 0.086 Uiso calc R 1 . .
C C7 0.3395(4) 0.9863(4) 0.3605(2) 0.0638(7) Uani d . 1 . .
C C8 0.4473(6) 1.0761(6) 0.4615(3) 0.0895(11) Uani d . 1 . .
H H8A 0.5613 1.1274 0.4574 0.107 Uiso calc R 1 . .
C C9 0.3761(6) 1.0840(5) 0.5651(3) 0.0949(13) Uani d . 1 . .
H H9A 0.4439 1.1419 0.6336 0.114 Uiso calc R 1 . .
C C10 0.2044(8) 1.0082(6) 0.5726(3) 0.1011(13) Uani d . 1 . .
H H10A 0.1620 1.0180 0.6458 0.121 Uiso calc R 1 . .
C C11 0.0972(7) 0.9208(6) 0.4769(3) 0.0900(11) Uani d . 1 . .
H H11A -0.0172 0.8715 0.4825 0.108 Uiso calc R 1 . .
C C12 0.1694(4) 0.9090(4) 0.3677(2) 0.0609(7) Uani d . 1 . .
C C13 -0.1948(5) 0.8824(5) -0.2321(3) 0.0846(10) Uani d . 1 . .
H H13A -0.2701 0.9448 -0.1875 0.127 Uiso calc R 1 . .
H H13B -0.2683 0.7911 -0.2707 0.127 Uiso calc R 1 . .
H H13C -0.1605 0.9487 -0.2951 0.127 Uiso calc R 1 . .
C C14 0.6487(5) 0.6546(7) 0.0835(4) 0.0985(14) Uani d . 1 . .
H H14A 0.7439 0.6277 0.1575 0.148 Uiso calc R 1 . .
H H14B 0.6896 0.7481 0.0448 0.148 Uiso calc R 1 . .
H H14C 0.6321 0.5649 0.0266 0.148 Uiso calc R 1 . .

loop_
_atom_site_aniso_label
_atom_site_aniso_U_11
_atom_site_aniso_U_22
_atom_site_aniso_U_33
_atom_site_aniso_U_12
_atom_site_aniso_U_13
_atom_site_aniso_U_23
O 0.0727(13) 0.190(4) 0.0590(11) 0.0505(19) 0.0224(10) 0.0159(18)
N1 0.0598(13) 0.096(2) 0.0548(12) -0.0144(13) 0.0095(10) -0.0005(13)
N2 0.0544(11) 0.0688(14) 0.0417(9) -0.0028(10) 0.0126(8) 0.0001(9)
N3 0.0703(13) 0.0706(14) 0.0464(10) -0.0090(12) 0.0222(9) -0.0029(10)
C1 0.0627(15) 0.089(2) 0.0502(13) 0.0096(16) 0.0203(11) 0.0099(14)
C2 0.0568(13) 0.0702(16) 0.0403(10) -0.0049(12) 0.0154(9) -0.0003(11)
C3 0.0576(13) 0.0615(15) 0.0495(12) -0.0047(12) 0.0122(10) -0.0021(11)
C4 0.0687(15) 0.0617(15) 0.0475(11) -0.0131(13) 0.0080(10) 0.0025(12)
C5 0.089(2) 0.0702(17) 0.0435(12) -0.0138(16) 0.0213(12) -0.0059(12)
C6 0.085(2) 0.084(2) 0.0560(14) 0.0083(17) 0.0333(14) -0.0004(15)
C7 0.0725(16) 0.0697(17) 0.0443(12) -0.0040(14) 0.0037(11) 0.0046(12)
C8 0.094(2) 0.103(3) 0.0595(17) -0.018(2) -0.0068(15) -0.0009(19)
C9 0.134(3) 0.094(3) 0.0441(14) -0.012(3) -0.0043(17) -0.0044(16)
C10 0.166(4) 0.094(3) 0.0461(15) -0.013(3) 0.0296(19) -0.0035(16)
C11 0.129(3) 0.094(2) 0.0549(16) -0.021(2) 0.0374(18) -0.0089(17)
C12 0.0783(17) 0.0611(15) 0.0427(11) -0.0037(13) 0.0132(11) 0.0039(11)
C13 0.090(2) 0.095(3) 0.0565(15) -0.009(2) -0.0091(14) -0.0017(17)
C14 0.0672(19) 0.143(4) 0.091(2) 0.017(2) 0.0301(17) 0.015(3)

loop_
_atom_type_symbol
_atom_type_description
_atom_type_scat_dispersion_real
_atom_type_scat_dispersion_imag
_atom_type_scat_source
C C 0.0033 0.0016 'International Tables Vol C Tables 4.2.6.8 and 6.1.1.4'
H H 0.0000 0.0000 'International Tables Vol C Tables 4.2.6.8 and 6.1.1.4'
N N 0.0061 0.0033 'International Tables Vol C Tables 4.2.6.8 and 6.1.1.4'
O O 0.0106 0.0060 'International Tables Vol C Tables 4.2.6.8 and 6.1.1.4'

loop_
_geom_angle_atom_site_label_1
_geom_angle_atom_site_label_2
_geom_angle_atom_site_label_3
_geom_angle_site_symmetry_1
_geom_angle_site_symmetry_3
_geom_angle
_geom_angle_publ_flag
C14 O C1 . . 121.7(2) ?
N2 N1 C7 . . 102.4(2) ?
N3 N2 N1 . . 117.7(2) ?
N3 N2 C2 . . 120.5(2) ?
N1 N2 C2 . . 121.7(2) ?
N2 N3 C12 . . 102.2(2) ?
O C1 C2 . . 117.5(2) ?
O C1 C6 . . 125.2(3) ?
C2 C1 C6 . . 117.3(3) ?
C3 C2 C1 . . 121.9(2) ?
C3 C2 N2 . . 118.3(2) ?
C1 C2 N2 . . 119.8(2) ?
C2 C3 C4 . . 120.5(3) ?
C2 C3 H3B . . 119.8 ?
C4 C3 H3B . . 119.8 ?
C5 C4 C3 . . 117.6(3) ?
C5 C4 C13 . . 122.6(3) ?
C3 C4 C13 . . 119.8(3) ?
C6 C5 C4 . . 121.9(2) ?
C6 C5 H5A . . 119.0 ?
C4 C5 H5A . . 119.0 ?
C5 C6 C1 . . 120.8(3) ?
C5 C6 H6A . . 119.6 ?
C1 C6 H6A . . 119.6 ?
N1 C7 C12 . . 108.2(2) ?
N1 C7 C8 . . 130.4(3) ?
C12 C7 C8 . . 121.4(3) ?
C9 C8 C7 . . 116.6(4) ?
C9 C8 H8A . . 121.7 ?
C7 C8 H8A . . 121.7 ?
C8 C9 C10 . . 122.5(3) ?
C8 C9 H9A . . 118.8 ?
C10 C9 H9A . . 118.8 ?
C11 C10 C9 . . 122.4(4) ?
C11 C10 H10A . . 118.8 ?
C9 C10 H10A . . 118.8 ?
C10 C11 C12 . . 116.4(4) ?
C10 C11 H11A . . 121.8 ?
C12 C11 H11A . . 121.8 ?
N3 C12 C7 . . 109.4(2) ?
N3 C12 C11 . . 129.7(3) ?
C7 C12 C11 . . 120.8(3) ?
C4 C13 H13A . . 109.5 ?
C4 C13 H13B . . 109.5 ?
H13A C13 H13B . . 109.5 ?
C4 C13 H13C . . 109.5 ?
H13A C13 H13C . . 109.5 ?
H13B C13 H13C . . 109.5 ?
O C14 H14A . . 109.5 ?
O C14 H14B . . 109.5 ?
H14A C14 H14B . . 109.5 ?
O C14 H14C . . 109.5 ?
H14A C14 H14C . . 109.5 ?
H14B C14 H14C . . 109.5 ?

loop_
_geom_bond_atom_site_label_1
_geom_bond_atom_site_label_2
_geom_bond_site_symmetry_2
_geom_bond_distance
_geom_bond_publ_flag
O C14 . 1.317(4) ?
O C1 . 1.348(3) ?
N1 N2 . 1.324(3) ?
N1 C7 . 1.355(4) ?
N2 N3 . 1.322(3) ?
N2 C2 . 1.439(3) ?
N3 C12 . 1.345(3) ?
C1 C2 . 1.387(4) ?
C1 C6 . 1.389(4) ?
C2 C3 . 1.377(4) ?
C3 C4 . 1.391(4) ?
C3 H3B . 0.9300 ?
C4 C5 . 1.380(4) ?
C4 C13 . 1.513(4) ?
C5 C6 . 1.372(4) ?
C5 H5A . 0.9300 ?
C6 H6A . 0.9300 ?
C7 C12 . 1.393(4) ?
C7 C8 . 1.410(4) ?
C8 C9 . 1.357(5) ?
C8 H8A . 0.9300 ?
C9 C10 . 1.399(6) ?
C9 H9A . 0.9300 ?
C10 C11 . 1.360(6) ?
C10 H10A . 0.9300 ?
C11 C12 . 1.421(4) ?
C11 H11A . 0.9300 ?
C13 H13A . 0.9600 ?
C13 H13B . 0.9600 ?
C13 H13C . 0.9600 ?
C14 H14A . 0.9600 ?
C14 H14B . 0.9600 ?
C14 H14C . 0.9600 ?

loop_
_geom_torsion_atom_site_label_1
_geom_torsion_atom_site_label_2
_geom_torsion_atom_site_label_3
_geom_torsion_atom_site_label_4
_geom_torsion_site_symmetry_1
_geom_torsion_site_symmetry_2
_geom_torsion_site_symmetry_3
_geom_torsion_site_symmetry_4
_geom_torsion
_geom_torsion_publ_flag
C7 N1 N2 N3 . . . . 0.3(3) ?
C7 N1 N2 C2 . . . . 177.1(3) ?
N1 N2 N3 C12 . . . . -0.2(3) ?
C2 N2 N3 C12 . . . . -177.0(2) ?
C14 O C1 C2 . . . . -154.6(4) ?
C14 O C1 C6 . . . . 26.9(7) ?
O C1 C2 C3 . . . . -179.7(3) ?
C6 C1 C2 C3 . . . . -1.0(5) ?
O C1 C2 N2 . . . . 1.8(4) ?
C6 C1 C2 N2 . . . . -179.5(3) ?
N3 N2 C2 C3 . . . . 56.9(4) ?
N1 N2 C2 C3 . . . . -119.8(3) ?
N3 N2 C2 C1 . . . . -124.6(3) ?
N1 N2 C2 C1 . . . . 58.8(4) ?
C1 C2 C3 C4 . . . . -0.1(4) ?
N2 C2 C3 C4 . . . . 178.5(3) ?
C2 C3 C4 C5 . . . . 1.2(4) ?
C2 C3 C4 C13 . . . . -177.5(3) ?
C3 C4 C5 C6 . . . . -1.3(5) ?
C13 C4 C5 C6 . . . . 177.3(3) ?
C4 C5 C6 C1 . . . . 0.3(5) ?
O C1 C6 C5 . . . . 179.4(3) ?
C2 C1 C6 C5 . . . . 0.9(5) ?
N2 N1 C7 C12 . . . . -0.3(3) ?
N2 N1 C7 C8 . . . . -178.9(4) ?
N1 C7 C8 C9 . . . . 178.0(4) ?
C12 C7 C8 C9 . . . . -0.4(5) ?
C7 C8 C9 C10 . . . . -0.3(6) ?
C8 C9 C10 C11 . . . . 0.3(7) ?
C9 C10 C11 C12 . . . . 0.4(7) ?
N2 N3 C12 C7 . . . . 0.0(3) ?
N2 N3 C12 C11 . . . . 177.5(4) ?
N1 C7 C12 N3 . . . . 0.2(4) ?
C8 C7 C12 N3 . . . . 178.9(3) ?
N1 C7 C12 C11 . . . . -177.6(3) ?
C8 C7 C12 C11 . . . . 1.1(5) ?
C10 C11 C12 N3 . . . . -178.4(4) ?
C10 C11 C12 C7 . . . . -1.1(6) ?

loop_
_cod_related_entry_id
_cod_related_entry_database
_cod_related_entry_code
1 ChemSpider 500973
